data_5910079
loop_
_publ_author_name
'Wyckoff, R. W. G.'

_publ_section_title
;
Pages 224 from the second edition of Structure of Crystals by Wyckoff
R W G.published by The Chemical Catalog Company, INC, New York in 1931 
and http://cst-www.nrl.navy.mil/lattice.
;
_journal_name_full 'The second edition of Structure of Crystals'
_journal_page_first 224
_journal_page_last 224
_journal_year 1931
_chemical_formula_structural 'Boron Nitride'
_chemical_formula_sum 'B N'
_chemical_name_systematic 'Boron Nitride'
_space_group_IT_number 194
_symmetry_cell_setting hexagonal
_symmetry_Int_Tables_number 194
_symmetry_space_group_name_Hall '-P 6c 2c'
_symmetry_space_group_name_H-M 'P 63/m m c'
_audit_creation_date 2005-26-10
_audit_creation_method
;
Pages 224 from the second edition of Structure of Crystals by Wyckoff
R W G.published by The Chemical Catalog Company, INC, New York in 1931 
and http://cst-www.nrl.navy.mil/lattice.
;
_audit_update_record 'created by Girish Upreti, Portland State University'
_cell_angle_alpha 90
_cell_angle_beta 90
_cell_angle_gamma 120
_cell_length_a 2.51
_cell_length_b 2.51
_cell_length_c 6.69
_cell_volume 36.501
_cod_original_sg_symbol_H-M 'P63/m m c'
_cod_database_code 5910079

loop_
_symmetry_equiv_pos_as_xyz
x,y,z
x-y,x,z+1/2
y,-x+y,z+1/2
-y,x-y,z
-x+y,-x,z
x-y,-y,-z
-x,-x+y,-z
-x,-y,z+1/2
y,x,-z
-y,-x,-z+1/2
-x+y,y,-z+1/2
x,x-y,-z+1/2
-x,-y,-z
-x+y,-x,-z+1/2
-y,x-y,-z+1/2
y,-x+y,-z
x-y,x,-z
-x+y,y,z
x,x-y,z
x,y,-z+1/2
-y,-x,z
y,x,z+1/2
x-y,-y,z+1/2
-x,-x+y,z+1/2

loop_
_atom_site_fract_x
_atom_site_fract_y
_atom_site_fract_z
_atom_site_label
0.00000000 0.00000000 0.00000000 N1
0.00000000 0.00000000 0.50000000 N2
0.33333333 0.66666667 0.10000000 B1
0.66666667 0.33333333 0.60000000 B2
